data_1515542
loop_
_publ_author_name
'Bacsa, J.'
'Ganin, A. Y.'
'Takabayashi, Y.'
'Christensen, K. E.'
'Prassides, K.'
'Rosseinsky, M. J.'
'Claridge, J. B.'

_publ_section_title
;
 Cation vacancy order in the K0.8+xFe1.6&#x2212;ySe2 system: Five-fold
 cell expansion accommodates 20% tetrahedral vacancies
;
_journal_issue 6
_journal_name_full 'Chemical Science'
_journal_page_first 1054
_journal_paper_doi 10.1039/c1sc00070e
_journal_volume 2
_journal_year 2011
_chemical_formula_sum 'Fe15.29 K9.223 Se20'
_chemical_formula_weight 2793.7
_space_group_IT_number 87
_symmetry_cell_setting tetragonal
_symmetry_Int_Tables_number 87
_symmetry_space_group_name_Hall '-I 4'
_symmetry_space_group_name_H-M 'I 4/m'
_cell_angle_alpha 90
_cell_angle_beta 90
_cell_angle_gamma 90
_cell_formula_units_Z 1
_cell_length_a 8.7788(4)
_cell_length_b 8.7788(4)
_cell_length_c 13.8604(6)
_cell_measurement_reflns_used 9913
_cell_measurement_temperature 100
_cell_measurement_theta_max 45.09
_cell_measurement_theta_min 2.32
_cell_volume 1068.18(8)
_computing_cell_refinement 'SAINT v7.68A (Bruker, 2009)'
_computing_data_collection 'CrystalClear-SM Expert 2.0 r5 (Rigaku, 2010)'
_computing_data_reduction 'SAINT v7.68A (Bruker, 2009)'
_computing_molecular_graphics unknown
_computing_structure_solution unknown
_diffrn_ambient_temperature 100
_diffrn_measured_fraction_theta_full 0.98
_diffrn_measured_fraction_theta_max 0.97
_diffrn_measurement_device_type 'Rigaku AFC12 (Right) with Saturn724+ CCD'
_diffrn_measurement_method '\w scans with a narrow frame width'
_diffrn_radiation_monochromator 'Confocal Optics'
_diffrn_radiation_source 'Rotating Anode'
_diffrn_radiation_type 'Mo K\a'
_diffrn_radiation_wavelength 0.71069
_diffrn_reflns_av_sigmaI/netI 0.071
_diffrn_reflns_limit_h_max 18
_diffrn_reflns_limit_h_min -17
_diffrn_reflns_limit_k_max 18
_diffrn_reflns_limit_k_min -18
_diffrn_reflns_limit_l_max 28
_diffrn_reflns_limit_l_min -28
_diffrn_reflns_number 38226
_diffrn_reflns_theta_full 50
_diffrn_reflns_theta_max 50.11
_diffrn_reflns_theta_min 2.75
_exptl_absorpt_coefficient_mu 22.959
_exptl_absorpt_correction_T_max 0.1385
_exptl_absorpt_correction_T_min 0.0216
_exptl_absorpt_correction_type numerical
_exptl_absorpt_process_details 'SADABS V2008-1 (Sheldrick, 2008)'
_exptl_crystal_colour Black
_exptl_crystal_colour_lustre metallic
_exptl_crystal_density_diffrn 4.3415
_exptl_crystal_F_000 1253
_exptl_crystal_size_max 0.13
_exptl_crystal_size_mid 0.12
_exptl_crystal_size_min 0.05
_refine_diff_density_max 2.38
_refine_diff_density_min -1.75
_refine_ls_extinction_method none
_refine_ls_goodness_of_fit_gt 1.80
_refine_ls_goodness_of_fit_ref 1.71
_refine_ls_number_constraints 0
_refine_ls_number_parameters 35
_refine_ls_number_reflns 13772
_refine_ls_number_restraints 0
_refine_ls_R_factor_all 0.0721
_refine_ls_R_factor_gt 0.0578
_refine_ls_shift/su_max 0.0289
_refine_ls_shift/su_mean 0.0046
_refine_ls_structure_factor_coef F
_refine_ls_weighting_details w=1/(\s^2^(F)+0.0001F^2^)
_refine_ls_weighting_scheme sigma
_refine_ls_wR_factor_gt 0.0771
_refine_ls_wR_factor_ref 0.0849
_reflns_number_gt 10194
_reflns_number_total 13772
_reflns_threshold_expression I>3\s(I)
_cod_data_source_file c1sc00070e.txt
_cod_data_source_block crystal2_JB
_cod_database_code 1515542

loop_
_symmetry_equiv_pos_site_id
_symmetry_equiv_pos_as_xyz
1 x,y,z
2 -x,-y,z
3 -y,x,z
4 y,-x,z
5 -x,-y,-z
6 x,y,-z
7 y,-x,-z
8 -y,x,-z
9 x+1/2,y+1/2,z+1/2
10 -x+1/2,-y+1/2,z+1/2
11 -y+1/2,x+1/2,z+1/2
12 y+1/2,-x+1/2,z+1/2
13 -x+1/2,-y+1/2,-z+1/2
14 x+1/2,y+1/2,-z+1/2
15 y+1/2,-x+1/2,-z+1/2
16 -y+1/2,x+1/2,-z+1/2

loop_
_atom_site_label
_atom_site_type_symbol
_atom_site_fract_x
_atom_site_fract_y
_atom_site_fract_z
_atom_site_adp_type
_atom_site_U_iso_or_equiv
_atom_site_symmetry_multiplicity
_atom_site_occupancy
_atom_site_calc_flag
K1 K 0.5 0.5 0 Uani 0.0185(3) 2 0.959(6) d
K2 K 0.30622(5) 0.90034(5) 0 Uani 0.0168(3) 8 0.913(6) d
Fe1 Fe 0.30227(2) 0.40768(2) 0.246977(14) Uani 0.01073(10) 16 0.922(2) d
Fe2 Fe 0.5 0 0.25 Uiso 0.0226(15) 4 0.133(3) d
Se1 Se 0 0 0.13726(2) Uani 0.01158(9) 4 1 d
Se2 Se 0.391316(17) 0.200009(14) 0.144389(16) Uani 0.01214(8) 16 1 d

loop_
_atom_site_aniso_label
_atom_site_aniso_type_symbol
_atom_site_aniso_U_11
_atom_site_aniso_U_22
_atom_site_aniso_U_33
_atom_site_aniso_U_12
_atom_site_aniso_U_13
_atom_site_aniso_U_23
K1 K 0.0207(4) 0.0207(4) 0.0140(6) 0 0 0
K2 K 0.0184(4) 0.0169(4) 0.0152(5) -0.00003(17) 0 0
Fe1 Fe 0.01136(17) 0.01138(17) 0.0094(2) 0.00004(8) -0.00025(8) -0.00022(8)
Se1 Se 0.01166(13) 0.01166(13) 0.01144(19) 0 0 0
Se2 Se 0.01306(12) 0.01284(12) 0.01051(16) -0.00048(4) -0.00011(5) -0.00111(5)

loop_
_atom_type_symbol
_atom_type_scat_dispersion_real
_atom_type_scat_dispersion_imag
_atom_type_scat_source
K 0.2009 0.2494 'International Tables Vol C tables 4.2.6.8 and 6.1.1.1'
Se -0.0929 2.2259 'International Tables Vol C tables 4.2.6.8 and 6.1.1.1'
Fe 0.3463 0.8444 'International Tables Vol C tables 4.2.6.8 and 6.1.1.1'

loop_
_exptl_crystal_face_index_h
_exptl_crystal_face_index_k
_exptl_crystal_face_index_l
_exptl_crystal_face_perp_dist
-1 0 0 0.0650
0 0 -1 0.0250
-1 0 1 0.0680
0 1 0 0.0650
0 -1 -1 0.0680
0 -1 0 0.0650
1 0 0 0.0650
0 0 1 0.0250
0 -1 1 0.0680
1 0 1 0.0680
0 1 1 0.0680
-1 0 -1 0.0680
1 0 -1 0.0680
0 1 -1 0.0680
1 1 0 0.0700
1 -1 0 0.0700

loop_
_geom_angle_atom_site_label_1
_geom_angle_atom_site_label_2
_geom_angle_atom_site_label_3
_geom_angle_site_symmetry_1
_geom_angle_site_symmetry_3
_geom_angle
_geom_angle_publ_flag
Se2 K1 Se2 . 2_665 108.910(6) yes
Se2 K1 Se2 . 3_655 70.248(4) yes
Se2 K1 Se2 . 4_565 70.248(4) yes
Se2 K1 Se2 . 5_665 180.0(5) yes
Se2 K1 Se2 . 6_555 71.090(6) yes
Se2 K1 Se2 . 7_565 109.752(4) yes
Se2 K1 Se2 . 8_655 109.752(4) yes
Se2 K1 Se2 2_665 3_655 70.248(4) yes
Se2 K1 Se2 2_665 4_565 70.248(4) yes
Se2 K1 Se2 2_665 5_665 71.090(6) yes
Se2 K1 Se2 2_665 6_555 180.0(5) yes
Se2 K1 Se2 2_665 7_565 109.752(4) yes
Se2 K1 Se2 2_665 8_655 109.752(4) yes
Se2 K1 Se2 3_655 4_565 108.910(6) yes
Se2 K1 Se2 3_655 5_665 109.752(4) yes
Se2 K1 Se2 3_655 6_555 109.752(4) yes
Se2 K1 Se2 3_655 7_565 180.0(5) yes
Se2 K1 Se2 3_655 8_655 71.090(6) yes
Se2 K1 Se2 4_565 5_665 109.752(4) yes
Se2 K1 Se2 4_565 6_555 109.752(4) yes
Se2 K1 Se2 4_565 7_565 71.090(6) yes
Se2 K1 Se2 4_565 8_655 180.0(5) yes
Se2 K1 Se2 5_665 6_555 108.910(6) yes
Se2 K1 Se2 5_665 7_565 70.248(4) yes
Se2 K1 Se2 5_665 8_655 70.248(4) yes
Se2 K1 Se2 6_555 7_565 70.248(4) yes
Se2 K1 Se2 6_555 8_655 70.248(4) yes
Se2 K1 Se2 7_565 8_655 108.910(6) yes
Se1 K2 Se1 1_565 5_565 67.880(11) yes
Se1 K2 Se2 1_565 1_565 69.198(7) yes
Se1 K2 Se2 1_565 2_665 110.481(6) yes
Se1 K2 Se2 1_565 4_565 69.291(8) yes
Se1 K2 Se2 1_565 5_665 178.339(11) yes
Se1 K2 Se2 1_565 6_565 107.717(12) yes
Se1 K2 Se2 1_565 7_565 107.901(13) yes
Se1 K2 Se2 5_565 1_565 107.717(12) yes
Se1 K2 Se2 5_565 2_665 178.339(11) yes
Se1 K2 Se2 5_565 4_565 107.901(13) yes
Se1 K2 Se2 5_565 5_665 110.481(6) yes
Se1 K2 Se2 5_565 6_565 69.198(7) yes
Se1 K2 Se2 5_565 7_565 69.291(8) yes
Se2 K2 Se2 1_565 2_665 71.642(8) yes
Se2 K2 Se2 1_565 4_565 107.405(6) yes
Se2 K2 Se2 1_565 5_665 111.854(13) yes
Se2 K2 Se2 1_565 6_565 72.393(10) yes
Se2 K2 Se2 1_565 7_565 176.646(16) yes
Se2 K2 Se2 2_665 4_565 71.006(7) yes
Se2 K2 Se2 2_665 5_665 71.157(11) yes
Se2 K2 Se2 2_665 6_565 111.854(13) yes
Se2 K2 Se2 2_665 7_565 111.306(12) yes
Se2 K2 Se2 4_565 5_665 111.306(12) yes
Se2 K2 Se2 4_565 6_565 176.646(16) yes
Se2 K2 Se2 4_565 7_565 72.591(10) yes
Se2 K2 Se2 5_665 6_565 71.642(8) yes
Se2 K2 Se2 5_665 7_565 71.006(7) yes
Se2 K2 Se2 6_565 7_565 107.405(6) yes
Fe1 Fe1 Fe1 3_655 4_565 90.000(9) yes
Fe1 Fe1 Fe1 3_655 13_555 88.370(8) yes
Fe1 Fe1 Fe2 3_655 3_555 176.890(10) yes
Fe1 Fe1 Se1 3_655 13_555 57.174(7) yes
Fe1 Fe1 Se2 3_655 . 56.209(7) yes
Fe1 Fe1 Se2 3_655 4_565 126.399(9) yes
Fe1 Fe1 Se2 3_655 13_555 121.208(10) yes
Fe1 Fe1 Fe1 4_565 13_555 177.683(10) yes
Fe1 Fe1 Fe2 4_565 3_555 92.987(8) yes
Fe1 Fe1 Se1 4_565 13_555 57.174(7) yes
Fe1 Fe1 Se2 4_565 . 126.346(10) yes
Fe1 Fe1 Se2 4_565 4_565 56.317(7) yes
Fe1 Fe1 Se2 4_565 13_555 126.674(10) yes
Fe1 Fe1 Fe2 13_555 3_555 88.619(7) yes
Fe1 Fe1 Se1 13_555 13_555 120.517(9) yes
Fe1 Fe1 Se2 13_555 . 53.753(7) yes
Fe1 Fe1 Se2 13_555 4_565 125.999(9) yes
Fe1 Fe1 Se2 13_555 13_555 53.157(6) yes
Fe2 Fe1 Se1 3_555 13_555 124.045(9) yes
Fe2 Fe1 Se2 3_555 . 122.226(8) yes
Fe2 Fe1 Se2 3_555 4_565 56.301(5) yes
Fe2 Fe1 Se2 3_555 13_555 56.099(6) yes
Se1 Fe1 Se2 13_555 . 113.195(9) yes
Se1 Fe1 Se2 13_555 4_565 113.303(10) yes
Se1 Fe1 Se2 13_555 13_555 102.215(11) yes
Se2 Fe1 Se2 . 4_565 108.594(10) yes
Se2 Fe1 Se2 . 13_555 106.910(10) yes
Se2 Fe1 Se2 4_565 13_555 112.389(9) yes
Fe1 Fe2 Fe1 3_655 4_555 178.270(6) yes
Fe1 Fe2 Fe1 3_655 13_555 90.013(6) yes
Fe1 Fe2 Fe1 3_655 14_545 90.013(6) yes
Fe1 Fe2 Se2 3_655 . 54.952(6) yes
Fe1 Fe2 Se2 3_655 2_655 123.808(6) yes
Fe1 Fe2 Se2 3_655 15_555 55.498(6) yes
Fe1 Fe2 Se2 3_655 16_545 125.752(6) yes
Fe1 Fe2 Fe1 4_555 13_555 90.013(6) yes
Fe1 Fe2 Fe1 4_555 14_545 90.013(6) yes
Fe1 Fe2 Se2 4_555 . 123.808(6) yes
Fe1 Fe2 Se2 4_555 2_655 54.952(6) yes
Fe1 Fe2 Se2 4_555 15_555 125.752(6) yes
Fe1 Fe2 Se2 4_555 16_545 55.498(6) yes
Fe1 Fe2 Fe1 13_555 14_545 178.270(6) yes
Fe1 Fe2 Se2 13_555 . 55.498(6) yes
Fe1 Fe2 Se2 13_555 2_655 125.752(6) yes
Fe1 Fe2 Se2 13_555 15_555 123.808(6) yes
Fe1 Fe2 Se2 13_555 16_545 54.952(6) yes
Fe1 Fe2 Se2 14_545 . 125.752(6) yes
Fe1 Fe2 Se2 14_545 2_655 55.498(6) yes
Fe1 Fe2 Se2 14_545 15_555 54.952(6) yes
Fe1 Fe2 Se2 14_545 16_545 123.808(6) yes
Se2 Fe2 Se2 . 2_655 107.553(7) yes
Se2 Fe2 Se2 . 15_555 110.439(6) yes
Se2 Fe2 Se2 . 16_545 110.439(6) yes
Se2 Fe2 Se2 2_655 15_555 110.439(6) yes
Se2 Fe2 Se2 2_655 16_545 110.439(6) yes
Se2 Fe2 Se2 15_555 16_545 107.553(7) yes
K2 Se1 K2 1_545 2_565 112.120(11) yes
K2 Se1 K2 1_545 3_655 71.837(10) yes
K2 Se1 K2 1_545 4_455 71.837(10) yes
K2 Se1 Fe1 1_545 13_555 83.901(8) yes
K2 Se1 Fe1 1_545 14_445 145.408(8) yes
K2 Se1 Fe1 1_545 15_455 142.440(8) yes
K2 Se1 Fe1 1_545 16_545 85.656(7) yes
K2 Se1 K2 2_565 3_655 71.837(10) yes
K2 Se1 K2 2_565 4_455 71.837(10) yes
K2 Se1 Fe1 2_565 13_555 145.408(8) yes
K2 Se1 Fe1 2_565 14_445 83.901(8) yes
K2 Se1 Fe1 2_565 15_455 85.656(7) yes
K2 Se1 Fe1 2_565 16_545 142.440(8) yes
K2 Se1 K2 3_655 4_455 112.120(11) yes
K2 Se1 Fe1 3_655 13_555 85.656(7) yes
K2 Se1 Fe1 3_655 14_445 142.440(8) yes
K2 Se1 Fe1 3_655 15_455 83.901(8) yes
K2 Se1 Fe1 3_655 16_545 145.408(8) yes
K2 Se1 Fe1 4_455 13_555 142.440(8) yes
K2 Se1 Fe1 4_455 14_445 85.656(7) yes
K2 Se1 Fe1 4_455 15_455 145.408(8) yes
K2 Se1 Fe1 4_455 16_545 83.901(8) yes
Fe1 Se1 Fe1 13_555 14_445 100.106(13) yes
Fe1 Se1 Fe1 13_555 15_455 65.653(9) yes
Fe1 Se1 Fe1 13_555 16_545 65.653(9) yes
Fe1 Se1 Fe1 14_445 15_455 65.653(9) yes
Fe1 Se1 Fe1 14_445 16_545 65.653(9) yes
Fe1 Se1 Fe1 15_455 16_545 100.106(13) yes
K1 Se2 K2 . 1_545 108.159(8) yes
K1 Se2 K2 . 2_665 69.129(7) yes
K1 Se2 K2 . 3_655 69.805(8) yes
K1 Se2 Fe1 . . 81.722(7) yes
K1 Se2 Fe1 . 3_655 81.763(6) yes
K1 Se2 Fe1 . 13_555 147.294(7) yes
K1 Se2 Fe2 . . 141.173(6) yes
K2 Se2 K2 1_545 2_665 68.146(11) yes
K2 Se2 K2 1_545 3_655 72.397(11) yes
K2 Se2 Fe1 1_545 . 148.577(11) yes
K2 Se2 Fe1 1_545 3_655 142.185(10) yes
K2 Se2 Fe1 1_545 13_555 84.884(9) yes
K2 Se2 Fe2 1_545 . 83.317(7) yes
K2 Se2 K2 2_665 3_655 108.109(9) yes
K2 Se2 Fe1 2_665 . 141.034(10) yes
K2 Se2 Fe1 2_665 3_655 82.813(9) yes
K2 Se2 Fe1 2_665 13_555 142.294(10) yes
K2 Se2 Fe2 2_665 . 82.239(7) yes
K2 Se2 Fe1 3_655 . 84.048(9) yes
K2 Se2 Fe1 3_655 3_655 142.371(10) yes
K2 Se2 Fe1 3_655 13_555 86.853(9) yes
K2 Se2 Fe2 3_655 . 146.824(9) yes
Fe1 Se2 Fe1 . 3_655 67.474(8) yes
Fe1 Se2 Fe1 . 13_555 73.090(9) yes
Fe1 Se2 Fe2 . . 107.973(10) yes
Fe1 Se2 Fe1 3_655 13_555 106.539(11) yes
Fe1 Se2 Fe2 3_655 . 68.747(7) yes
Fe1 Se2 Fe2 13_555 . 68.403(7) yes

loop_
_geom_bond_atom_site_label_1
_geom_bond_atom_site_label_2
_geom_bond_site_symmetry_2
_geom_bond_distance
_geom_bond_publ_flag
K1 Se2 . 3.4425(3) yes
K1 Se2 2_665 3.4425(3) yes
K1 Se2 3_655 3.4425(3) yes
K1 Se2 4_565 3.4425(3) yes
K1 Se2 5_665 3.4425(3) yes
K1 Se2 6_555 3.4425(3) yes
K1 Se2 7_565 3.4425(3) yes
K1 Se2 8_655 3.4425(3) yes
K2 Se1 1_565 3.4076(5) yes
K2 Se1 5_565 3.4076(5) yes
K2 Se2 1_565 3.3888(4) yes
K2 Se2 2_665 3.4397(5) yes
K2 Se2 4_565 3.3808(4) yes
K2 Se2 5_665 3.4397(5) yes
K2 Se2 6_565 3.3888(4) yes
K2 Se2 7_565 3.3808(4) yes
Fe1 Fe1 3_655 2.7092(4) yes
Fe1 Fe1 4_565 2.7092(4) yes
Fe1 Fe1 13_555 2.9178(4) yes
Fe1 Fe2 3_555 2.7749(3) yes
Fe1 Se1 13_555 2.4988(3) yes
Fe1 Se2 . 2.4406(3) yes
Fe1 Se2 4_565 2.4375(3) yes
Fe1 Se2 13_555 2.4595(3) yes
Fe2 Se2 . 2.4771(2) yes
Fe2 Se2 2_655 2.4771(2) yes
Fe2 Se2 15_555 2.4771(2) yes
Fe2 Se2 16_545 2.4771(2) yes

loop_
_jana_cell_twin_matrix_id
_jana_cell_twin_volume_fraction
_jana_cell_twin_matrix_1_1
_jana_cell_twin_matrix_1_2
_jana_cell_twin_matrix_1_3
_jana_cell_twin_matrix_2_1
_jana_cell_twin_matrix_2_2
_jana_cell_twin_matrix_2_3
_jana_cell_twin_matrix_3_1
_jana_cell_twin_matrix_3_2
_jana_cell_twin_matrix_3_3
1 0.5 1 0 0 0 1 0 0 0 1
2 0.5 -0.6 -0.8 0 -0.8 0.6 0 0 0 -1
